data_4311723
loop_
_publ_author_name
'Gema Fern\'andez'
'Montserrat Corbella'
'Montserrat Alfonso'
'Helen Stoeckli-Evans'
'Isabel Castro'

_publ_section_title
;
 A Comparative XAS and X-ray Diffraction Study of New Binuclear Mn(III)
 Complexes with Catalase Activity. Indirect Effect of the Counteranion on
 Magnetic Properties
;
_journal_name_full 'Inorganic Chemistry'
_journal_page_first 6684
_journal_page_last 6698
_journal_paper_doi 10.1021/ic0348897
_journal_volume 43
_journal_year 2004
_chemical_formula_moiety 'C24 H24 Cl2 Mn2 N4 O7, 2(N O3), 0.15(H2 O)'
_chemical_formula_sum 'C24 H24.3 Cl2 Mn2 N6 O13.15'
_chemical_formula_weight 787.97
_space_group_IT_number 2
_symmetry_cell_setting triclinic
_symmetry_space_group_name_Hall '-P 1'
_symmetry_space_group_name_H-M 'P -1'
_atom_sites_solution_hydrogens difmap
_atom_sites_solution_primary direct
_atom_sites_solution_secondary difmap
_audit_creation_method SHELXL-97
_cell_angle_alpha 91.822(9)
_cell_angle_beta 91.083(9)
_cell_angle_gamma 117.395(8)
_cell_formula_units_Z 2
_cell_length_a 9.3310(7)
_cell_length_b 10.1002(8)
_cell_length_c 17.9091(14)
_cell_measurement_reflns_used 8000
_cell_measurement_temperature 153(2)
_cell_measurement_theta_max 25.89
_cell_measurement_theta_min 2.27
_cell_volume 1496.7(2)
_computing_cell_refinement 'CELL (Stoe & Cie GmbH, Darmstadt, 2000)'
_computing_data_collection 'EXPOSE (Stoe & Cie GmbH, Darmstadt, 2000)'
_computing_data_reduction 'INTEGRATE (Stoe & Cie GmbH, Darmstadt, 2000)'
_computing_molecular_graphics 'PLATON99 (Spek, 1990)'
_computing_publication_material 'SHELXL-97 (Sheldrick, 1997)'
_computing_structure_refinement 'SHELXL-97 (Sheldrick, 1997)'
_computing_structure_solution 'SHELXS-97 (Sheldrick, 1990)'
_diffrn_ambient_temperature 153(2)
_diffrn_detector_area_resol_mean 0.81\%A
_diffrn_measured_fraction_theta_full 0.929
_diffrn_measured_fraction_theta_max 0.929
_diffrn_measurement_device_type 'STOE Image Plate Diffraction System'
_diffrn_measurement_method 'phi oscillation'
_diffrn_radiation_monochromator graphite
_diffrn_radiation_source 'fine-focus sealed tube'
_diffrn_radiation_type MoK\a
_diffrn_radiation_wavelength 0.71073
_diffrn_reflns_av_R_equivalents 0.0366
_diffrn_reflns_av_sigmaI/netI 0.0439
_diffrn_reflns_limit_h_max 11
_diffrn_reflns_limit_h_min -11
_diffrn_reflns_limit_k_max 12
_diffrn_reflns_limit_k_min -12
_diffrn_reflns_limit_l_max 21
_diffrn_reflns_limit_l_min -21
_diffrn_reflns_number 11842
_diffrn_reflns_theta_full 25.89
_diffrn_reflns_theta_max 25.89
_diffrn_reflns_theta_min 2.27
_diffrn_standards_decay_% 0
_diffrn_standards_interval_time 0
_diffrn_standards_number 0
_exptl_absorpt_coefficient_mu 1.100
_exptl_absorpt_correction_type none
_exptl_crystal_colour brown
_exptl_crystal_density_diffrn 1.748
_exptl_crystal_density_meas ?
_exptl_crystal_density_method 'not measured'
_exptl_crystal_description plate
_exptl_crystal_F_000 799
_exptl_crystal_size_max 0.50
_exptl_crystal_size_mid 0.20
_exptl_crystal_size_min 0.10
_refine_diff_density_max 0.470
_refine_diff_density_min -0.495
_refine_diff_density_rms 0.067
_refine_ls_extinction_method none
_refine_ls_goodness_of_fit_ref 0.936
_refine_ls_hydrogen_treatment refall
_refine_ls_matrix_type full
_refine_ls_number_parameters 557
_refine_ls_number_reflns 5422
_refine_ls_number_restraints 0
_refine_ls_restrained_S_all 0.936
_refine_ls_R_factor_all 0.0386
_refine_ls_R_factor_gt 0.0281
_refine_ls_shift/su_max <0.001
_refine_ls_shift/su_mean <0.001
_refine_ls_structure_factor_coef Fsqd
_refine_ls_weighting_details 'calc w=1/[\s^2^(Fo^2^)+(0.0430P)^2^] where P=(Fo^2^+2Fc^2^)/3'
_refine_ls_weighting_scheme calc
_refine_ls_wR_factor_gt 0.0664
_refine_ls_wR_factor_ref 0.0689
_reflns_number_gt 4297
_reflns_number_total 5422
_reflns_threshold_expression I>2sigma(I)
_cod_data_source_file ic0348897si20030728_112650_2.cif
_cod_data_source_block cpd3
_cod_depositor_comments
;
The following automatic conversions were performed:

'_exptl_crystal_density_meas' value 'none' was changed to '?' - the
value is perceived as not measured.

Automatic conversion script
Id: cif_fix_values 3008 2015-01-20 13:52:24Z robertas 

The following automatic conversions were performed:

data name '_atom_site_symetry_multiplicity' was replaced with
'_atom_site_symmetry_multiplicity' as specified in the replacement
file 'data/replacement-values/replacement_tags.lst'.

Automatic conversion script
Id: cif_correct_tags 9268 2022-04-12 08:56:07Z antanas 
;
_cod_original_formula_sum 'C24 H24.30 Cl2 Mn2 N6 O13.15'
_cod_database_code 4311723

loop_
_symmetry_equiv_pos_as_xyz
'x, y, z'
'-x, -y, -z'

loop_
_atom_site_label
_atom_site_type_symbol
_atom_site_fract_x
_atom_site_fract_y
_atom_site_fract_z
_atom_site_U_iso_or_equiv
_atom_site_adp_type
_atom_site_occupancy
_atom_site_symmetry_multiplicity
_atom_site_calc_flag
_atom_site_refinement_flags
_atom_site_disorder_assembly
_atom_site_disorder_group
Mn1 Mn 0.21345(4) 0.09825(4) 0.314891(16) 0.01490(9) Uani 1 1 d . . .
Mn2 Mn 0.24018(4) -0.08228(4) 0.172633(15) 0.01460(9) Uani 1 1 d . . .
Cl1 Cl 0.18872(8) -0.36580(7) 0.44955(3) 0.02991(15) Uani 1 1 d . . .
Cl2 Cl 0.78147(8) 0.38369(7) 0.34848(3) 0.03140(14) Uani 1 1 d . . .
O1 O 0.44713(19) 0.17703(17) 0.30676(7) 0.0203(3) Uani 1 1 d . . .
O1W O 0.2275(3) 0.3135(2) 0.28808(10) 0.0266(4) Uani 1 1 d . . .
H1A H 0.160(5) 0.301(4) 0.251(2) 0.060(11) Uiso 1 1 d . . .
H1B H 0.310(4) 0.382(4) 0.2823(16) 0.032(9) Uiso 1 1 d . . .
O2 O 0.49063(19) 0.09665(17) 0.19504(8) 0.0201(3) Uani 1 1 d . . .
O2W O 0.0051(2) -0.2791(2) 0.14450(10) 0.0272(4) Uani 1 1 d . . .
H2A H -0.064(4) -0.289(4) 0.1668(17) 0.043(10) Uiso 1 1 d . . .
H2B H 0.002(6) -0.361(6) 0.142(2) 0.096(16) Uiso 1 1 d . . .
O3 O 0.19947(19) -0.11346(17) 0.36168(7) 0.0191(3) Uani 1 1 d . . .
O4 O 0.27730(19) -0.18440(17) 0.25632(7) 0.0199(3) Uani 1 1 d . . .
O5 O 0.14942(18) 0.01364(17) 0.22312(7) 0.0181(3) Uani 1 1 d . . .
N1 N -0.0207(2) 0.0457(2) 0.34242(9) 0.0165(4) Uani 1 1 d . . .
N2 N 0.2468(2) 0.1849(2) 0.42395(9) 0.0168(4) Uani 1 1 d . . .
N3 N 0.3221(2) -0.1914(2) 0.09895(9) 0.0160(4) Uani 1 1 d . . .
N4 N 0.2317(2) 0.0123(2) 0.07354(9) 0.0169(4) Uani 1 1 d . . .
C1 C -0.1492(3) -0.0241(3) 0.29541(12) 0.0211(5) Uani 1 1 d . . .
H1 H -0.130(3) -0.055(3) 0.2429(14) 0.026(6) Uiso 1 1 d . . .
C2 C -0.3020(3) -0.0497(3) 0.31487(13) 0.0247(5) Uani 1 1 d . . .
H2 H -0.388(3) -0.097(3) 0.2830(13) 0.022(6) Uiso 1 1 d . . .
C3 C -0.3220(3) -0.0006(3) 0.38468(13) 0.0253(5) Uani 1 1 d . . .
H3 H -0.427(3) -0.018(3) 0.3981(13) 0.024(6) Uiso 1 1 d . . .
C4 C -0.1890(3) 0.0725(3) 0.43386(13) 0.0219(5) Uani 1 1 d . . .
H4 H -0.196(3) 0.108(3) 0.4828(15) 0.030(7) Uiso 1 1 d . . .
C5 C -0.0392(3) 0.0947(2) 0.41123(11) 0.0167(4) Uani 1 1 d . . .
C6 C 0.1124(3) 0.1743(2) 0.45701(11) 0.0167(4) Uani 1 1 d . . .
C7 C 0.1203(3) 0.2358(3) 0.52810(12) 0.0209(5) Uani 1 1 d . . .
H7 H 0.024(3) 0.222(3) 0.5495(12) 0.017(6) Uiso 1 1 d . . .
C8 C 0.2685(3) 0.3109(3) 0.56597(12) 0.0235(5) Uani 1 1 d . . .
H8 H 0.277(3) 0.352(3) 0.6136(14) 0.022(6) Uiso 1 1 d . . .
C9 C 0.4050(3) 0.3235(3) 0.53157(12) 0.0233(5) Uani 1 1 d . . .
H9 H 0.503(4) 0.372(3) 0.5540(14) 0.025(6) Uiso 1 1 d . . .
C10 C 0.3903(3) 0.2593(3) 0.46073(12) 0.0219(5) Uani 1 1 d . . .
H10 H 0.476(3) 0.266(3) 0.4375(13) 0.024(6) Uiso 1 1 d . . .
C11 C 0.3585(3) -0.3009(3) 0.11751(12) 0.0198(5) Uani 1 1 d . . .
H11 H 0.364(3) -0.316(2) 0.1697(11) 0.006(5) Uiso 1 1 d . . .
C12 C 0.3893(3) -0.3851(3) 0.06393(13) 0.0253(5) Uani 1 1 d . . .
H12 H 0.413(4) -0.456(3) 0.0795(14) 0.032(7) Uiso 1 1 d . . .
C13 C 0.3844(3) -0.3558(3) -0.01032(13) 0.0275(5) Uani 1 1 d . . .
H13 H 0.401(3) -0.412(3) -0.0476(14) 0.032(7) Uiso 1 1 d . . .
C14 C 0.3504(3) -0.2408(3) -0.02983(12) 0.0236(5) Uani 1 1 d . . .
H14 H 0.348(3) -0.218(3) -0.0818(13) 0.021(6) Uiso 1 1 d . . .
C15 C 0.3164(3) -0.1624(2) 0.02615(11) 0.0172(4) Uani 1 1 d . . .
C16 C 0.2702(3) -0.0434(3) 0.01192(11) 0.0180(4) Uani 1 1 d . . .
C17 C 0.2639(3) 0.0085(3) -0.05814(12) 0.0230(5) Uani 1 1 d . . .
H17 H 0.294(3) -0.031(3) -0.1014(12) 0.014(5) Uiso 1 1 d . . .
C18 C 0.2179(3) 0.1204(3) -0.06389(13) 0.0270(5) Uani 1 1 d . . .
H18 H 0.219(3) 0.160(3) -0.1112(14) 0.027(6) Uiso 1 1 d . . .
C19 C 0.1795(3) 0.1774(3) -0.00080(12) 0.0241(5) Uani 1 1 d . . .
H19 H 0.143(4) 0.253(3) -0.0006(15) 0.040(8) Uiso 1 1 d . . .
C20 C 0.1882(3) 0.1212(3) 0.06736(12) 0.0210(5) Uani 1 1 d . . .
H20 H 0.165(3) 0.154(3) 0.1110(13) 0.017(6) Uiso 1 1 d . . .
C21 C 0.5354(3) 0.1779(2) 0.25313(11) 0.0173(4) Uani 1 1 d . . .
C22 C 0.7126(3) 0.2870(3) 0.25971(12) 0.0206(5) Uani 1 1 d . . .
H21 H 0.774(4) 0.232(3) 0.2489(15) 0.037(7) Uiso 1 1 d . . .
H22 H 0.736(4) 0.360(3) 0.2209(16) 0.041(8) Uiso 1 1 d . . .
C23 C 0.2320(3) -0.2001(2) 0.32350(11) 0.0159(4) Uani 1 1 d . . .
C24 C 0.2206(3) -0.3440(3) 0.35225(12) 0.0225(5) Uani 1 1 d . . .
H23 H 0.322(4) -0.344(3) 0.3426(14) 0.035(7) Uiso 1 1 d . . .
H24 H 0.133(4) -0.427(4) 0.3269(16) 0.043(8) Uiso 1 1 d . . .
O21A O 0.0043(8) 0.2493(8) 0.1737(3) 0.0334(11) Uani 0.712(11) 1 d P . .
O22A O 0.0511(6) 0.4802(5) 0.1886(3) 0.0325(10) Uani 0.712(11) 1 d P . .
O23A O 0.0023(4) 0.3750(5) 0.07764(17) 0.0506(15) Uani 0.712(11) 1 d P . .
N21 N 0.0180(3) 0.3739(3) 0.14749(12) 0.0309(5) Uani 1 1 d . . .
O21B O -0.018(2) 0.257(2) 0.1450(12) 0.061(5) Uani 0.288(11) 1 d P . .
O22B O 0.0798(16) 0.4566(16) 0.2122(7) 0.046(3) Uani 0.288(11) 1 d P . .
O23B O -0.0233(10) 0.4504(11) 0.1023(5) 0.048(4) Uani 0.288(11) 1 d P . .
O11 O 0.5560(3) 0.4670(2) 0.17908(9) 0.0450(5) Uani 1 1 d . . .
O12 O 0.5067(2) 0.5724(2) 0.27495(10) 0.0346(4) Uani 1 1 d . . .
O13 O 0.7446(3) 0.6690(3) 0.23250(14) 0.0618(7) Uani 1 1 d . . .
N11 N 0.6019(3) 0.5692(2) 0.22770(10) 0.0265(5) Uani 1 1 d . . .
O3W O 0.968(3) 0.571(2) 0.0318(12) 0.092(6) Uani 0.15 1 d P . .

loop_
_atom_site_aniso_label
_atom_site_aniso_U_11
_atom_site_aniso_U_22
_atom_site_aniso_U_33
_atom_site_aniso_U_23
_atom_site_aniso_U_13
_atom_site_aniso_U_12
Mn1 0.01454(19) 0.01852(18) 0.01419(15) 0.00176(12) 0.00463(12) 0.00958(16)
Mn2 0.01606(19) 0.01893(18) 0.01213(15) 0.00239(12) 0.00420(12) 0.01067(16)
Cl1 0.0440(4) 0.0388(4) 0.0212(3) 0.0127(2) 0.0123(2) 0.0301(3)
Cl2 0.0240(3) 0.0316(3) 0.0307(3) -0.0064(2) 0.0003(2) 0.0067(3)
O1 0.0165(9) 0.0279(9) 0.0174(7) 0.0012(6) 0.0050(6) 0.0106(8)
O1W 0.0234(12) 0.0193(10) 0.0359(10) 0.0081(7) 0.0033(8) 0.0083(10)
O2 0.0183(9) 0.0226(8) 0.0189(7) 0.0005(6) 0.0048(6) 0.0089(8)
O2W 0.0179(10) 0.0286(11) 0.0332(9) 0.0056(7) 0.0074(8) 0.0085(9)
O3 0.0247(9) 0.0198(8) 0.0172(7) 0.0044(6) 0.0075(6) 0.0136(8)
O4 0.0240(10) 0.0256(9) 0.0161(7) 0.0046(6) 0.0062(6) 0.0162(8)
O5 0.0191(9) 0.0238(8) 0.0154(7) 0.0020(6) 0.0033(6) 0.0131(8)
N1 0.0187(11) 0.0163(9) 0.0169(8) 0.0022(7) 0.0043(7) 0.0098(9)
N2 0.0170(11) 0.0183(9) 0.0171(8) 0.0027(7) 0.0047(7) 0.0097(9)
N3 0.0137(10) 0.0186(10) 0.0159(8) 0.0008(7) 0.0035(7) 0.0075(9)
N4 0.0141(10) 0.0205(10) 0.0164(8) 0.0025(7) 0.0026(7) 0.0080(9)
C1 0.0206(13) 0.0202(12) 0.0224(11) 0.0024(9) 0.0012(9) 0.0094(12)
C2 0.0183(14) 0.0216(12) 0.0332(12) 0.0027(10) -0.0004(10) 0.0083(12)
C3 0.0167(14) 0.0244(13) 0.0380(13) 0.0062(10) 0.0065(10) 0.0117(12)
C4 0.0228(14) 0.0206(12) 0.0261(11) 0.0019(9) 0.0074(9) 0.0129(12)
C5 0.0193(13) 0.0144(11) 0.0205(10) 0.0038(8) 0.0055(9) 0.0108(11)
C6 0.0187(13) 0.0153(11) 0.0201(10) 0.0058(8) 0.0056(8) 0.0109(11)
C7 0.0261(14) 0.0235(12) 0.0202(10) 0.0022(9) 0.0061(9) 0.0172(12)
C8 0.0338(15) 0.0228(12) 0.0184(11) -0.0007(9) 0.0015(9) 0.0171(12)
C9 0.0231(15) 0.0233(13) 0.0236(11) 0.0008(9) -0.0018(10) 0.0110(13)
C10 0.0204(13) 0.0258(13) 0.0228(11) 0.0023(9) 0.0047(9) 0.0134(12)
C11 0.0176(13) 0.0228(12) 0.0213(11) 0.0037(9) 0.0039(9) 0.0109(12)
C12 0.0228(14) 0.0252(13) 0.0321(12) -0.0005(10) 0.0040(10) 0.0148(13)
C13 0.0253(15) 0.0334(14) 0.0278(12) -0.0069(10) 0.0035(10) 0.0174(13)
C14 0.0196(13) 0.0317(13) 0.0191(11) -0.0032(9) 0.0030(9) 0.0119(12)
C15 0.0116(12) 0.0205(11) 0.0172(10) 0.0006(8) 0.0027(8) 0.0053(11)
C16 0.0118(12) 0.0233(12) 0.0172(10) 0.0004(8) 0.0018(8) 0.0067(11)
C17 0.0205(13) 0.0297(13) 0.0160(10) 0.0014(9) 0.0009(9) 0.0093(12)
C18 0.0258(15) 0.0311(14) 0.0222(11) 0.0101(10) -0.0013(9) 0.0110(13)
C19 0.0210(14) 0.0248(13) 0.0281(12) 0.0064(9) 0.0004(10) 0.0117(13)
C20 0.0189(13) 0.0224(12) 0.0237(11) 0.0026(9) 0.0037(9) 0.0108(12)
C21 0.0175(12) 0.0184(11) 0.0191(10) 0.0066(8) 0.0056(8) 0.0104(11)
C22 0.0196(13) 0.0222(12) 0.0213(10) 0.0011(9) 0.0039(9) 0.0106(12)
C23 0.0105(12) 0.0191(11) 0.0183(10) 0.0020(8) 0.0013(8) 0.0069(11)
C24 0.0304(15) 0.0250(13) 0.0170(10) 0.0053(9) 0.0067(10) 0.0164(13)
O21A 0.030(2) 0.029(2) 0.049(3) -0.0027(19) -0.0004(18) 0.0201(16)
O22A 0.037(2) 0.0242(16) 0.033(2) -0.0011(16) 0.0055(17) 0.0116(15)
O23A 0.049(2) 0.069(3) 0.0316(17) -0.0035(16) -0.0100(13) 0.026(2)
N21 0.0165(13) 0.0364(15) 0.0366(12) 0.0017(10) 0.0010(9) 0.0096(12)
O21B 0.053(8) 0.029(5) 0.114(14) 0.011(9) 0.012(9) 0.030(6)
O22B 0.038(6) 0.049(7) 0.038(6) -0.003(5) -0.009(4) 0.011(5)
O23B 0.047(5) 0.047(6) 0.046(5) 0.000(4) -0.021(4) 0.019(4)
O11 0.0700(16) 0.0526(13) 0.0256(9) -0.0100(8) -0.0060(9) 0.0405(13)
O12 0.0276(11) 0.0304(10) 0.0426(10) -0.0041(8) 0.0123(8) 0.0104(10)
O13 0.0431(16) 0.0372(13) 0.0921(17) -0.0038(12) 0.0399(13) 0.0062(14)
N11 0.0333(14) 0.0231(11) 0.0299(10) 0.0086(8) 0.0103(9) 0.0180(12)
O3W 0.063(15) 0.087(15) 0.115(16) -0.003(13) 0.006(12) 0.025(14)

loop_
_atom_type_symbol
_atom_type_description
_atom_type_scat_dispersion_real
_atom_type_scat_dispersion_imag
_atom_type_scat_source
C C 0.0033 0.0016 'International Tables Vol C Tables 4.2.6.8 and 6.1.1.4'
H H 0.0000 0.0000 'International Tables Vol C Tables 4.2.6.8 and 6.1.1.4'
Cl Cl 0.1484 0.1585 'International Tables Vol C Tables 4.2.6.8 and 6.1.1.4'
Mn Mn 0.3368 0.7283 'International Tables Vol C Tables 4.2.6.8 and 6.1.1.4'
N N 0.0061 0.0033 'International Tables Vol C Tables 4.2.6.8 and 6.1.1.4'
O O 0.0106 0.0060 'International Tables Vol C Tables 4.2.6.8 and 6.1.1.4'

loop_
_geom_angle_atom_site_label_1
_geom_angle_atom_site_label_2
_geom_angle_atom_site_label_3
_geom_angle
_geom_angle_site_symmetry_1
_geom_angle_site_symmetry_3
_geom_angle_publ_flag
O5 Mn1 O1 99.27(6) . . ?
O5 Mn1 N1 92.06(7) . . ?
O1 Mn1 N1 168.13(6) . . ?
O5 Mn1 N2 170.35(7) . . ?
O1 Mn1 N2 90.37(7) . . ?
N1 Mn1 N2 78.29(7) . . ?
O5 Mn1 O1W 95.86(7) . . ?
O1 Mn1 O1W 91.35(8) . . ?
N1 Mn1 O1W 83.96(7) . . ?
N2 Mn1 O1W 83.44(7) . . ?
O5 Mn1 O3 92.75(6) . . ?
O1 Mn1 O3 89.75(6) . . ?
N1 Mn1 O3 93.22(6) . . ?
N2 Mn1 O3 87.65(6) . . ?
O1W Mn1 O3 171.03(6) . . ?
O5 Mn1 Mn2 27.72(4) . . ?
O1 Mn1 Mn2 77.29(4) . . ?
N1 Mn1 Mn2 114.58(5) . . ?
N2 Mn1 Mn2 159.43(5) . . ?
O1W Mn1 Mn2 112.87(5) . . ?
O3 Mn1 Mn2 76.05(4) . . ?
O5 Mn2 O4 98.07(6) . . ?
O5 Mn2 N4 93.19(6) . . ?
O4 Mn2 N4 168.44(6) . . ?
O5 Mn2 N3 170.26(6) . . ?
O4 Mn2 N3 90.59(6) . . ?
N4 Mn2 N3 78.40(6) . . ?
O5 Mn2 O2W 93.17(7) . . ?
O4 Mn2 O2W 90.59(7) . . ?
N4 Mn2 O2W 91.39(7) . . ?
N3 Mn2 O2W 82.24(8) . . ?
O5 Mn2 O2 94.35(6) . . ?
O4 Mn2 O2 87.02(6) . . ?
N4 Mn2 O2 89.55(7) . . ?
N3 Mn2 O2 90.53(6) . . ?
O2W Mn2 O2 172.36(6) . . ?
O5 Mn2 Mn1 27.67(4) . . ?
O4 Mn2 Mn1 76.68(4) . . ?
N4 Mn2 Mn1 113.16(5) . . ?
N3 Mn2 Mn1 161.74(5) . . ?
O2W Mn2 Mn1 110.52(5) . . ?
O2 Mn2 Mn1 75.98(4) . . ?
C21 O1 Mn1 132.91(14) . . ?
Mn1 O1W H1A 109(2) . . ?
Mn1 O1W H1B 121(2) . . ?
H1A O1W H1B 110(3) . . ?
C21 O2 Mn2 123.66(14) . . ?
Mn2 O2W H2A 118(3) . . ?
Mn2 O2W H2B 118(3) . . ?
H2A O2W H2B 105(4) . . ?
C23 O3 Mn1 121.57(13) . . ?
C23 O4 Mn2 132.82(12) . . ?
Mn1 O5 Mn2 124.61(8) . . ?
C1 N1 C5 119.54(19) . . ?
C1 N1 Mn1 124.05(14) . . ?
C5 N1 Mn1 116.28(14) . . ?
C10 N2 C6 118.94(18) . . ?
C10 N2 Mn1 125.01(15) . . ?
C6 N2 Mn1 115.83(14) . . ?
C11 N3 C15 119.23(17) . . ?
C11 N3 Mn2 124.39(14) . . ?
C15 N3 Mn2 115.73(13) . . ?
C20 N4 C16 119.75(18) . . ?
C20 N4 Mn2 124.06(14) . . ?
C16 N4 Mn2 116.18(13) . . ?
N1 C1 C2 122.0(2) . . ?
N1 C1 H1 117.5(15) . . ?
C2 C1 H1 120.4(15) . . ?
C3 C2 C1 118.8(2) . . ?
C3 C2 H2 119.6(16) . . ?
C1 C2 H2 121.6(16) . . ?
C2 C3 C4 119.6(2) . . ?
C2 C3 H3 118.9(14) . . ?
C4 C3 H3 121.5(14) . . ?
C5 C4 C3 118.9(2) . . ?
C5 C4 H4 118.0(17) . . ?
C3 C4 H4 123.1(17) . . ?
N1 C5 C4 121.1(2) . . ?
N1 C5 C6 114.43(18) . . ?
C4 C5 C6 124.48(19) . . ?
N2 C6 C7 121.4(2) . . ?
N2 C6 C5 115.05(17) . . ?
C7 C6 C5 123.5(2) . . ?
C8 C7 C6 119.3(2) . . ?
C8 C7 H7 122.2(14) . . ?
C6 C7 H7 118.5(14) . . ?
C9 C8 C7 119.1(2) . . ?
C9 C8 H8 120.0(16) . . ?
C7 C8 H8 120.9(16) . . ?
C8 C9 C10 119.3(2) . . ?
C8 C9 H9 121.7(16) . . ?
C10 C9 H9 119.0(16) . . ?
N2 C10 C9 122.0(2) . . ?
N2 C10 H10 116.9(16) . . ?
C9 C10 H10 121.1(17) . . ?
N3 C11 C12 121.7(2) . . ?
N3 C11 H11 116.6(11) . . ?
C12 C11 H11 121.7(11) . . ?
C13 C12 C11 119.4(2) . . ?
C13 C12 H12 122.8(17) . . ?
C11 C12 H12 117.8(17) . . ?
C12 C13 C14 119.2(2) . . ?
C12 C13 H13 121.8(16) . . ?
C14 C13 H13 118.9(16) . . ?
C15 C14 C13 118.8(2) . . ?
C15 C14 H14 120.7(14) . . ?
C13 C14 H14 120.5(13) . . ?
N3 C15 C14 121.52(19) . . ?
N3 C15 C16 114.75(17) . . ?
C14 C15 C16 123.73(19) . . ?
N4 C16 C17 121.22(19) . . ?
N4 C16 C15 114.52(17) . . ?
C17 C16 C15 124.26(18) . . ?
C16 C17 C18 118.5(2) . . ?
C16 C17 H17 119.8(13) . . ?
C18 C17 H17 121.7(13) . . ?
C19 C18 C17 120.1(2) . . ?
C19 C18 H18 120.8(15) . . ?
C17 C18 H18 119.0(15) . . ?
C20 C19 C18 118.7(2) . . ?
C20 C19 H19 116.5(16) . . ?
C18 C19 H19 124.8(16) . . ?
N4 C20 C19 121.8(2) . . ?
N4 C20 H20 115.0(14) . . ?
C19 C20 H20 123.3(14) . . ?
O2 C21 O1 126.6(2) . . ?
O2 C21 C22 115.60(18) . . ?
O1 C21 C22 117.81(18) . . ?
C21 C22 Cl2 115.28(15) . . ?
C21 C22 H21 107.9(18) . . ?
Cl2 C22 H21 108.6(16) . . ?
C21 C22 H22 108.3(18) . . ?
Cl2 C22 H22 109.0(17) . . ?
H21 C22 H22 107(2) . . ?
O3 C23 O4 126.67(19) . . ?
O3 C23 C24 123.08(18) . . ?
O4 C23 C24 110.25(16) . . ?
C23 C24 Cl1 114.79(15) . . ?
C23 C24 H23 106.9(17) . . ?
Cl1 C24 H23 107.7(16) . . ?
C23 C24 H24 109.4(17) . . ?
Cl1 C24 H24 107.0(18) . . ?
H23 C24 H24 111(2) . . ?
O21B O21A N21 53(2) . . ?
O22B O22A N21 91.9(16) . . ?
O22B O22A O23B 143.5(17) . . ?
N21 O22A O23B 51.9(4) . . ?
O23B O23A N21 69.8(5) . . ?
O23B O23A O21B 104.0(8) . . ?
N21 O23A O21B 39.6(7) . . ?
O21B N21 O22A 144.4(11) . . ?
O21B N21 O23A 91.7(11) . . ?
O22A N21 O23A 123.6(3) . . ?
O21B N21 O23B 128.8(10) . . ?
O22A N21 O23B 82.1(5) . . ?
O23A N21 O23B 45.4(4) . . ?
O21B N21 O21A 25.3(11) . . ?
O22A N21 O21A 120.4(3) . . ?
O23A N21 O21A 115.9(4) . . ?
O23B N21 O21A 153.1(5) . . ?
O21B N21 O22B 120.5(10) . . ?
O22A N21 O22B 26.5(5) . . ?
O23A N21 O22B 146.4(6) . . ?
O23B N21 O22B 108.5(6) . . ?
O21A N21 O22B 95.4(7) . . ?
O21A O21B N21 102(3) . . ?
O21A O21B O23A 147(3) . . ?
N21 O21B O23A 48.7(7) . . ?
O22A O22B N21 61.5(13) . . ?
O23A O23B N21 64.8(6) . . ?
O23A O23B O22A 107.7(6) . . ?
N21 O23B O22A 46.0(3) . . ?
O23A O23B O3W 108.2(10) . 1_455 ?
N21 O23B O3W 166.2(10) . 1_455 ?
O22A O23B O3W 133.6(10) . 1_455 ?
O11 N11 O13 121.4(2) . . ?
O11 N11 O12 120.5(2) . . ?
O13 N11 O12 118.1(2) . . ?

loop_
_geom_bond_atom_site_label_1
_geom_bond_atom_site_label_2
_geom_bond_distance
_geom_bond_site_symmetry_2
_geom_bond_publ_flag
Mn1 O5 1.7867(14) . ?
Mn1 O1 1.9574(16) . ?
Mn1 N1 2.0704(18) . ?
Mn1 N2 2.0725(16) . ?
Mn1 O1W 2.1863(17) . ?
Mn1 O3 2.2700(14) . ?
Mn1 Mn2 3.1662(5) . ?
Mn2 O5 1.7893(13) . ?
Mn2 O4 1.9590(14) . ?
Mn2 N4 2.0589(17) . ?
Mn2 N3 2.0644(16) . ?
Mn2 O2W 2.213(2) . ?
Mn2 O2 2.2182(17) . ?
Cl1 C24 1.777(2) . ?
Cl2 C22 1.783(2) . ?
O1 C21 1.275(2) . ?
O1W H1A 0.87(4) . ?
O1W H1B 0.77(4) . ?
O2 C21 1.243(2) . ?
O2W H2A 0.73(4) . ?
O2W H2B 0.81(5) . ?
O3 C23 1.240(2) . ?
O4 C23 1.273(2) . ?
N1 C1 1.338(3) . ?
N1 C5 1.357(2) . ?
N2 C10 1.342(3) . ?
N2 C6 1.358(3) . ?
N3 C11 1.347(3) . ?
N3 C15 1.351(3) . ?
N4 C20 1.344(3) . ?
N4 C16 1.351(3) . ?
C1 C2 1.381(3) . ?
C1 H1 1.03(2) . ?
C2 C3 1.378(3) . ?
C2 H2 0.90(3) . ?
C3 C4 1.391(3) . ?
C3 H3 0.95(3) . ?
C4 C5 1.381(3) . ?
C4 H4 0.95(3) . ?
C5 C6 1.479(3) . ?
C6 C7 1.384(3) . ?
C7 C8 1.384(3) . ?
C7 H7 0.94(3) . ?
C8 C9 1.379(3) . ?
C8 H8 0.92(2) . ?
C9 C10 1.382(3) . ?
C9 H9 0.89(3) . ?
C10 H10 0.89(3) . ?
C11 C12 1.382(3) . ?
C11 H11 0.96(2) . ?
C12 C13 1.376(3) . ?
C12 H12 0.89(3) . ?
C13 C14 1.391(3) . ?
C13 H13 0.92(3) . ?
C14 C15 1.387(3) . ?
C14 H14 0.97(2) . ?
C15 C16 1.479(3) . ?
C16 C17 1.386(3) . ?
C17 C18 1.387(3) . ?
C17 H17 0.97(2) . ?
C18 C19 1.379(3) . ?
C18 H18 0.95(3) . ?
C19 C20 1.379(3) . ?
C19 H19 0.97(3) . ?
C20 H20 0.91(2) . ?
C21 C22 1.506(3) . ?
C22 H21 0.98(3) . ?
C22 H22 0.98(3) . ?
C23 C24 1.516(3) . ?
C24 H23 0.96(3) . ?
C24 H24 0.95(3) . ?
O21A O21B 0.572(18) . ?
O21A N21 1.309(7) . ?
O22A O22B 0.607(11) . ?
O22A N21 1.194(5) . ?
O22A O23B 1.643(8) . ?
O23A O23B 0.991(10) . ?
O23A N21 1.258(4) . ?
O23A O21B 1.675(18) . ?
N21 O21B 1.068(18) . ?
N21 O23B 1.305(8) . ?
N21 O22B 1.357(12) . ?
O23B O3W 1.81(2) 1_455 ?
O11 N11 1.236(3) . ?
O12 N11 1.249(3) . ?
O13 N11 1.246(3) . ?
O3W O23B 1.81(2) 1_655 ?

loop_
_geom_torsion_atom_site_label_1
_geom_torsion_atom_site_label_2
_geom_torsion_atom_site_label_3
_geom_torsion_atom_site_label_4
_geom_torsion
_geom_torsion_site_symmetry_1
_geom_torsion_site_symmetry_2
_geom_torsion_site_symmetry_3
_geom_torsion_site_symmetry_4
_geom_torsion_publ_flag
O1 Mn1 Mn2 O5 -141.67(12) . . . . ?
N1 Mn1 Mn2 O5 38.24(12) . . . . ?
N2 Mn1 Mn2 O5 163.93(19) . . . . ?
O1W Mn1 Mn2 O5 -55.63(13) . . . . ?
O3 Mn1 Mn2 O5 125.38(12) . . . . ?
O5 Mn1 Mn2 O4 -139.66(12) . . . . ?
O1 Mn1 Mn2 O4 78.67(7) . . . . ?
N1 Mn1 Mn2 O4 -101.42(7) . . . . ?
N2 Mn1 Mn2 O4 24.26(17) . . . . ?
O1W Mn1 Mn2 O4 164.71(8) . . . . ?
O3 Mn1 Mn2 O4 -14.28(7) . . . . ?
O5 Mn1 Mn2 N4 46.75(12) . . . . ?
O1 Mn1 Mn2 N4 -94.92(7) . . . . ?
N1 Mn1 Mn2 N4 84.99(8) . . . . ?
N2 Mn1 Mn2 N4 -149.32(17) . . . . ?
O1W Mn1 Mn2 N4 -8.88(9) . . . . ?
O3 Mn1 Mn2 N4 172.13(7) . . . . ?
O5 Mn1 Mn2 N3 173.5(2) . . . . ?
O1 Mn1 Mn2 N3 31.85(18) . . . . ?
N1 Mn1 Mn2 N3 -148.24(18) . . . . ?
N2 Mn1 Mn2 N3 -22.6(2) . . . . ?
O1W Mn1 Mn2 N3 117.90(18) . . . . ?
O3 Mn1 Mn2 N3 -61.10(18) . . . . ?
O5 Mn1 Mn2 O2W -54.10(12) . . . . ?
O1 Mn1 Mn2 O2W 164.23(7) . . . . ?
N1 Mn1 Mn2 O2W -15.86(7) . . . . ?
N2 Mn1 Mn2 O2W 109.83(17) . . . . ?
O1W Mn1 Mn2 O2W -109.73(8) . . . . ?
O3 Mn1 Mn2 O2W 71.28(7) . . . . ?
O5 Mn1 Mn2 O2 130.11(12) . . . . ?
O1 Mn1 Mn2 O2 -11.56(6) . . . . ?
N1 Mn1 Mn2 O2 168.35(6) . . . . ?
N2 Mn1 Mn2 O2 -65.96(16) . . . . ?
O1W Mn1 Mn2 O2 74.48(8) . . . . ?
O3 Mn1 Mn2 O2 -104.51(6) . . . . ?
O5 Mn1 O1 C21 2.93(19) . . . . ?
N1 Mn1 O1 C21 -159.7(3) . . . . ?
N2 Mn1 O1 C21 -176.67(18) . . . . ?
O1W Mn1 O1 C21 -93.23(18) . . . . ?
O3 Mn1 O1 C21 95.68(18) . . . . ?
Mn2 Mn1 O1 C21 19.93(17) . . . . ?
O5 Mn2 O2 C21 32.12(15) . . . . ?
O4 Mn2 O2 C21 -65.75(15) . . . . ?
N4 Mn2 O2 C21 125.29(15) . . . . ?
N3 Mn2 O2 C21 -156.31(15) . . . . ?
O2W Mn2 O2 C21 -137.6(4) . . . . ?
Mn1 Mn2 O2 C21 11.25(14) . . . . ?
O5 Mn1 O3 C23 34.08(16) . . . . ?
O1 Mn1 O3 C23 -65.19(16) . . . . ?
N1 Mn1 O3 C23 126.31(16) . . . . ?
N2 Mn1 O3 C23 -155.57(16) . . . . ?
O1W Mn1 O3 C23 -162.3(4) . . . . ?
Mn2 Mn1 O3 C23 11.77(15) . . . . ?
O5 Mn2 O4 C23 9.6(2) . . . . ?
N4 Mn2 O4 C23 176.5(3) . . . . ?
N3 Mn2 O4 C23 -165.9(2) . . . . ?
O2W Mn2 O4 C23 -83.7(2) . . . . ?
O2 Mn2 O4 C23 103.6(2) . . . . ?
Mn1 Mn2 O4 C23 27.31(19) . . . . ?
O1 Mn1 O5 Mn2 37.81(11) . . . . ?
N1 Mn1 O5 Mn2 -145.72(10) . . . . ?
N2 Mn1 O5 Mn2 -144.5(3) . . . . ?
O1W Mn1 O5 Mn2 130.14(11) . . . . ?
O3 Mn1 O5 Mn2 -52.39(11) . . . . ?
O4 Mn2 O5 Mn1 39.51(11) . . . . ?
N4 Mn2 O5 Mn1 -137.88(11) . . . . ?
N3 Mn2 O5 Mn1 -167.9(4) . . . . ?
O2W Mn2 O5 Mn1 130.55(10) . . . . ?
O2 Mn2 O5 Mn1 -48.09(11) . . . . ?
O5 Mn1 N1 C1 -1.47(17) . . . . ?
O1 Mn1 N1 C1 161.4(3) . . . . ?
N2 Mn1 N1 C1 178.73(18) . . . . ?
O1W Mn1 N1 C1 94.20(17) . . . . ?
O3 Mn1 N1 C1 -94.34(17) . . . . ?
Mn2 Mn1 N1 C1 -18.21(18) . . . . ?
O5 Mn1 N1 C5 -177.32(14) . . . . ?
O1 Mn1 N1 C5 -14.5(4) . . . . ?
N2 Mn1 N1 C5 2.88(14) . . . . ?
O1W Mn1 N1 C5 -81.65(14) . . . . ?
O3 Mn1 N1 C5 89.80(14) . . . . ?
Mn2 Mn1 N1 C5 165.93(12) . . . . ?
O5 Mn1 N2 C10 -179.0(3) . . . . ?
O1 Mn1 N2 C10 -1.28(18) . . . . ?
N1 Mn1 N2 C10 -177.76(18) . . . . ?
O1W Mn1 N2 C10 -92.59(18) . . . . ?
O3 Mn1 N2 C10 88.46(17) . . . . ?
Mn2 Mn1 N2 C10 51.2(3) . . . . ?
O5 Mn1 N2 C6 -4.5(5) . . . . ?
O1 Mn1 N2 C6 173.18(14) . . . . ?
N1 Mn1 N2 C6 -3.29(14) . . . . ?
O1W Mn1 N2 C6 81.87(15) . . . . ?
O3 Mn1 N2 C6 -97.08(14) . . . . ?
Mn2 Mn1 N2 C6 -134.33(14) . . . . ?
O5 Mn2 N3 C11 -145.9(4) . . . . ?
O4 Mn2 N3 C11 6.98(18) . . . . ?
N4 Mn2 N3 C11 -176.57(19) . . . . ?
O2W Mn2 N3 C11 -83.53(18) . . . . ?
O2 Mn2 N3 C11 94.00(18) . . . . ?
Mn1 Mn2 N3 C11 52.2(3) . . . . ?
O5 Mn2 N3 C15 24.8(5) . . . . ?
O4 Mn2 N3 C15 177.69(16) . . . . ?
N4 Mn2 N3 C15 -5.86(16) . . . . ?
O2W Mn2 N3 C15 87.17(16) . . . . ?
O2 Mn2 N3 C15 -95.29(16) . . . . ?
Mn1 Mn2 N3 C15 -137.11(15) . . . . ?
O5 Mn2 N4 C20 7.51(19) . . . . ?
O4 Mn2 N4 C20 -159.5(3) . . . . ?
N3 Mn2 N4 C20 -177.4(2) . . . . ?
O2W Mn2 N4 C20 100.77(19) . . . . ?
O2 Mn2 N4 C20 -86.82(18) . . . . ?
Mn1 Mn2 N4 C20 -12.3(2) . . . . ?
O5 Mn2 N4 C16 -171.24(16) . . . . ?
O4 Mn2 N4 C16 21.8(5) . . . . ?
N3 Mn2 N4 C16 3.80(16) . . . . ?
O2W Mn2 N4 C16 -77.98(17) . . . . ?
O2 Mn2 N4 C16 94.43(16) . . . . ?
Mn1 Mn2 N4 C16 168.96(14) . . . . ?
C5 N1 C1 C2 -0.7(3) . . . . ?
Mn1 N1 C1 C2 -176.41(16) . . . . ?
N1 C1 C2 C3 0.5(3) . . . . ?
C1 C2 C3 C4 -0.3(3) . . . . ?
C2 C3 C4 C5 0.2(3) . . . . ?
C1 N1 C5 C4 0.6(3) . . . . ?
Mn1 N1 C5 C4 176.66(16) . . . . ?
C1 N1 C5 C6 -178.11(18) . . . . ?
Mn1 N1 C5 C6 -2.1(2) . . . . ?
C3 C4 C5 N1 -0.4(3) . . . . ?
C3 C4 C5 C6 178.2(2) . . . . ?
C10 N2 C6 C7 -1.3(3) . . . . ?
Mn1 N2 C6 C7 -176.13(16) . . . . ?
C10 N2 C6 C5 178.03(18) . . . . ?
Mn1 N2 C6 C5 3.2(2) . . . . ?
N1 C5 C6 N2 -0.8(3) . . . . ?
C4 C5 C6 N2 -179.44(19) . . . . ?
N1 C5 C6 C7 178.56(19) . . . . ?
C4 C5 C6 C7 -0.1(3) . . . . ?
N2 C6 C7 C8 0.6(3) . . . . ?
C5 C6 C7 C8 -178.68(19) . . . . ?
C6 C7 C8 C9 0.5(3) . . . . ?
C7 C8 C9 C10 -0.9(3) . . . . ?
C6 N2 C10 C9 0.9(3) . . . . ?
Mn1 N2 C10 C9 175.20(16) . . . . ?
C8 C9 C10 N2 0.2(3) . . . . ?
C15 N3 C11 C12 -0.3(3) . . . . ?
Mn2 N3 C11 C12 170.07(18) . . . . ?
N3 C11 C12 C13 0.6(4) . . . . ?
C11 C12 C13 C14 0.8(4) . . . . ?
C12 C13 C14 C15 -2.4(4) . . . . ?
C11 N3 C15 C14 -1.4(3) . . . . ?
Mn2 N3 C15 C14 -172.60(18) . . . . ?
C11 N3 C15 C16 178.1(2) . . . . ?
Mn2 N3 C15 C16 6.9(2) . . . . ?
C13 C14 C15 N3 2.8(4) . . . . ?
C13 C14 C15 C16 -176.7(2) . . . . ?
C20 N4 C16 C17 -0.8(3) . . . . ?
Mn2 N4 C16 C17 178.03(18) . . . . ?
C20 N4 C16 C15 179.8(2) . . . . ?
Mn2 N4 C16 C15 -1.4(3) . . . . ?
N3 C15 C16 N4 -3.6(3) . . . . ?
C14 C15 C16 N4 175.8(2) . . . . ?
N3 C15 C16 C17 177.0(2) . . . . ?
C14 C15 C16 C17 -3.5(4) . . . . ?
N4 C16 C17 C18 0.4(4) . . . . ?
C15 C16 C17 C18 179.7(2) . . . . ?
C16 C17 C18 C19 -0.1(4) . . . . ?
C17 C18 C19 C20 0.1(4) . . . . ?
C16 N4 C20 C19 0.9(4) . . . . ?
Mn2 N4 C20 C19 -177.86(18) . . . . ?
C18 C19 C20 N4 -0.5(4) . . . . ?
Mn2 O2 C21 O1 -3.0(3) . . . . ?
Mn2 O2 C21 C22 176.62(13) . . . . ?
Mn1 O1 C21 O2 -18.1(3) . . . . ?
Mn1 O1 C21 C22 162.22(14) . . . . ?
O2 C21 C22 Cl2 -171.23(14) . . . . ?
O1 C21 C22 Cl2 8.5(2) . . . . ?
Mn1 O3 C23 O4 0.8(3) . . . . ?
Mn1 O3 C23 C24 -178.66(17) . . . . ?
Mn2 O4 C23 O3 -27.6(3) . . . . ?
Mn2 O4 C23 C24 151.91(16) . . . . ?
O3 C23 C24 Cl1 -9.7(3) . . . . ?
O4 C23 C24 Cl1 170.80(16) . . . . ?
O22B O22A N21 O21B 32(3) . . . . ?
O23B O22A N21 O21B -153.1(18) . . . . ?
O22B O22A N21 O23A -155.0(15) . . . . ?
O23B O22A N21 O23A 19.4(5) . . . . ?
O22B O22A N21 O23B -174.5(17) . . . . ?
O22B O22A N21 O21A 21.2(18) . . . . ?
O23B O22A N21 O21A -164.3(6) . . . . ?
O23B O22A N21 O22B 174.5(17) . . . . ?
O23B O23A N21 O21B 148.1(11) . . . . ?
O23B O23A N21 O22A -27.5(7) . . . . ?
O21B O23A N21 O22A -175.7(11) . . . . ?
O21B O23A N21 O23B -148.1(11) . . . . ?
O23B O23A N21 O21A 156.0(6) . . . . ?
O21B O23A N21 O21A 7.9(12) . . . . ?
O23B O23A N21 O22B -47.4(12) . . . . ?
O21B O23A N21 O22B 164.5(14) . . . . ?
O21B O21A N21 O22A 165(3) . . . . ?
O21B O21A N21 O23A -19(3) . . . . ?
O21B O21A N21 O23B 21(4) . . . . ?
O21B O21A N21 O22B 174(3) . . . . ?
N21 O21A O21B O23A 23(4) . . . . ?
O22A N21 O21B O21A -23(4) . . . . ?
O23A N21 O21B O21A 163(3) . . . . ?
O23B N21 O21B O21A -168(2) . . . . ?
O22B N21 O21B O21A -7(3) . . . . ?
O22A N21 O21B O23A 173.8(15) . . . . ?
O23B N21 O21B O23A 28.9(10) . . . . ?
O21A N21 O21B O23A -163(3) . . . . ?
O22B N21 O21B O23A -170.1(9) . . . . ?
O23B O23A O21B O21A -62(6) . . . . ?
N21 O23A O21B O21A -31(5) . . . . ?
O23B O23A O21B N21 -30.7(11) . . . . ?
O23B O22A O22B N21 -7(2) . . . . ?
O21B N21 O22B O22A -158.8(18) . . . . ?
O23A N21 O22B O22A 39(2) . . . . ?
O23B N21 O22B O22A 5.8(18) . . . . ?
O21A N21 O22B O22A -161.7(15) . . . . ?
O21B O23A O23B N21 20.3(8) . . . . ?
N21 O23A O23B O22A 17.1(4) . . . . ?
O21B O23A O23B O22A 37.4(10) . . . . ?
N21 O23A O23B O3W 167.2(9) . . . 1_455 ?
O21B O23A O23B O3W -172.5(10) . . . 1_455 ?
O21B N21 O23B O23A -42.6(15) . . . . ?
O22A N21 O23B O23A 157.1(6) . . . . ?
O21A N21 O23B O23A -54.0(15) . . . . ?
O22B N21 O23B O23A 154.5(7) . . . . ?
O21B N21 O23B O22A 160.3(14) . . . . ?
O23A N21 O23B O22A -157.1(6) . . . . ?
O21A N21 O23B O22A 148.9(13) . . . . ?
O22B N21 O23B O22A -2.6(8) . . . . ?
O21B N21 O23B O3W -105(5) . . . 1_455 ?
O22A N21 O23B O3W 95(5) . . . 1_455 ?
O23A N21 O23B O3W -62(5) . . . 1_455 ?
O21A N21 O23B O3W -116(4) . . . 1_455 ?
O22B N21 O23B O3W 93(5) . . . 1_455 ?
O22B O22A O23B O23A -12(3) . . . . ?
N21 O22A O23B O23A -21.7(5) . . . . ?
O22B O22A O23B N21 9(3) . . . . ?
O22B O22A O23B O3W -152(3) . . . 1_455 ?
N21 O22A O23B O3W -160.9(15) . . . 1_455 ?
